data_4318257
loop_
_publ_author_name
'Stuart Blair'
'Keith Izod'
'William Clegg'

_publ_section_title
;
 A Homologous Series of Alkaline Earth Phosphanides: Syntheses, Crystal
 Structures, and Unusual Dynamic Behavior of
 (THF)nM[P{CH(SiMe3)2}(C6H4-2-CH2NMe2)]2 (M = Mg, Ca, Sr, Ba)
;
_journal_name_full 'Inorganic Chemistry'
_journal_page_first 3886
_journal_page_last 3893
_journal_paper_doi 10.1021/ic0201194
_journal_volume 41
_journal_year 2002
_chemical_formula_sum 'C36 H70 Ba N2 O P2 Si4'
_chemical_formula_weight 858.58
_chemical_name_systematic
;
  ?
;
_space_group_IT_number 15
_symmetry_cell_setting monoclinic
_symmetry_space_group_name_Hall '-C 2yc'
_symmetry_space_group_name_H-M 'C 1 2/c 1'
_atom_sites_solution_hydrogens geom
_atom_sites_solution_primary direct
_atom_sites_solution_secondary difmap
_audit_creation_method SHELXL-97
_cell_angle_alpha 90.00
_cell_angle_beta 105.542(2)
_cell_angle_gamma 90.00
_cell_formula_units_Z 4
_cell_length_a 15.2930(10)
_cell_length_b 13.0326(9)
_cell_length_c 24.6491(17)
_cell_measurement_reflns_used 11222
_cell_measurement_temperature 160(2)
_cell_measurement_theta_max 28.21
_cell_measurement_theta_min 2.39
_cell_volume 4733.1(6)
_computing_cell_refinement 'Bruker SAINT'
_computing_data_collection 'Bruker SMART'
_computing_data_reduction 'Bruker SAINT'
_computing_molecular_graphics 'Bruker SHELXTL'
_computing_publication_material 'Bruker SHELXTL and local programs'
_computing_structure_refinement 'Bruker SHELXTL'
_computing_structure_solution 'Bruker SHELXTL'
_diffrn_ambient_temperature 160(2)
_diffrn_measured_fraction_theta_full 0.999
_diffrn_measured_fraction_theta_max 0.923
_diffrn_measurement_device_type 'Bruker SMART 1K CCD diffractometer'
_diffrn_measurement_method '\w rotation with narrow frames'
_diffrn_radiation_monochromator graphite
_diffrn_radiation_source 'sealed tube'
_diffrn_radiation_type MoK\a
_diffrn_radiation_wavelength 0.71073
_diffrn_reflns_av_R_equivalents 0.0634
_diffrn_reflns_av_sigmaI/netI 0.0667
_diffrn_reflns_limit_h_max 19
_diffrn_reflns_limit_h_min -19
_diffrn_reflns_limit_k_max 16
_diffrn_reflns_limit_k_min -16
_diffrn_reflns_limit_l_max 32
_diffrn_reflns_limit_l_min -31
_diffrn_reflns_number 20227
_diffrn_reflns_theta_full 26.00
_diffrn_reflns_theta_max 28.76
_diffrn_reflns_theta_min 1.72
_diffrn_standards_decay_% 0
_diffrn_standards_number 0
_exptl_absorpt_coefficient_mu 1.034
_exptl_absorpt_correction_T_max 0.904
_exptl_absorpt_correction_T_min 0.820
_exptl_absorpt_correction_type multi-scan
_exptl_crystal_colour yellow
_exptl_crystal_density_diffrn 1.205
_exptl_crystal_density_method 'not measured'
_exptl_crystal_description block
_exptl_crystal_F_000 1800
_exptl_crystal_size_max 0.20
_exptl_crystal_size_mid 0.15
_exptl_crystal_size_min 0.10
_refine_diff_density_max 2.454
_refine_diff_density_min -1.499
_refine_diff_density_rms 0.121
_refine_ls_extinction_method none
_refine_ls_goodness_of_fit_ref 1.079
_refine_ls_hydrogen_treatment constr
_refine_ls_matrix_type full
_refine_ls_number_parameters 227
_refine_ls_number_reflns 5691
_refine_ls_number_restraints 27
_refine_ls_restrained_S_all 1.078
_refine_ls_R_factor_all 0.0985
_refine_ls_R_factor_gt 0.0603
_refine_ls_shift/su_max 0.001
_refine_ls_shift/su_mean 0.000
_refine_ls_structure_factor_coef Fsqd
_refine_ls_weighting_details 'calc w=1/[\s^2^(Fo^2^)+(0.0636P)^2^+24.7787P] where P=(Fo^2^+2Fc^2^)/3'
_refine_ls_weighting_scheme calc
_refine_ls_wR_factor_gt 0.1412
_refine_ls_wR_factor_ref 0.1609
_reflns_number_gt 3996
_reflns_number_total 5691
_reflns_threshold_expression I>2\s(I)
_cod_data_source_file ic0201194_4.cif
_cod_data_source_block 4
_cod_database_code 4318257

loop_
_symmetry_equiv_pos_as_xyz
'x, y, z'
'x, -y, z+1/2'
'x+1/2, y+1/2, z'
'x+1/2, -y+1/2, z+1/2'
'-x, -y, -z'
'-x, y, -z-1/2'
'-x+1/2, -y+1/2, -z'
'-x+1/2, y+1/2, -z-1/2'

loop_
_atom_site_label
_atom_site_type_symbol
_atom_site_fract_x
_atom_site_fract_y
_atom_site_fract_z
_atom_site_U_iso_or_equiv
_atom_site_adp_type
_atom_site_occupancy
_atom_site_symmetry_multiplicity
_atom_site_calc_flag
_atom_site_refinement_flags
_atom_site_disorder_assembly
_atom_site_disorder_group
Ba Ba 0.5000 0.59690(4) 0.2500 0.03670(15) Uani 1 2 d S . .
P P 0.70899(9) 0.58697(10) 0.32931(5) 0.0362(3) Uani 1 1 d . . .
C1 C 0.7386(3) 0.5927(4) 0.40930(19) 0.0303(9) Uani 1 1 d . . .
H1 H 0.6966 0.6436 0.4194 0.036 Uiso 1 1 calc R . .
Si1 Si 0.85674(10) 0.64629(11) 0.43459(6) 0.0370(3) Uani 1 1 d . . .
C2 C 0.8680(5) 0.7727(6) 0.4017(4) 0.105(4) Uani 1 1 d . . .
H2A H 0.8238 0.8211 0.4096 0.126 Uiso 1 1 calc R . .
H2B H 0.8565 0.7642 0.3609 0.126 Uiso 1 1 calc R . .
H2C H 0.9295 0.7994 0.4174 0.126 Uiso 1 1 calc R . .
C3 C 0.8901(6) 0.6737(8) 0.5118(3) 0.090(3) Uani 1 1 d . . .
H3A H 0.8461 0.7210 0.5207 0.108 Uiso 1 1 calc R . .
H3B H 0.9505 0.7050 0.5225 0.108 Uiso 1 1 calc R . .
H3C H 0.8911 0.6095 0.5327 0.108 Uiso 1 1 calc R . .
C4 C 0.9423(4) 0.5585(6) 0.4183(3) 0.067(2) Uani 1 1 d . . .
H4A H 0.9380 0.4909 0.4349 0.080 Uiso 1 1 calc R . .
H4B H 1.0033 0.5866 0.4341 0.080 Uiso 1 1 calc R . .
H4C H 0.9308 0.5517 0.3774 0.080 Uiso 1 1 calc R . .
Si2 Si 0.71746(11) 0.46647(11) 0.43948(7) 0.0414(4) Uani 1 1 d . . .
C5 C 0.7643(8) 0.4656(8) 0.5201(4) 0.109(3) Uani 1 1 d . . .
H5A H 0.7358 0.5209 0.5363 0.131 Uiso 1 1 calc R . .
H5B H 0.8301 0.4760 0.5301 0.131 Uiso 1 1 calc R . .
H5C H 0.7507 0.3994 0.5349 0.131 Uiso 1 1 calc R . .
C6 C 0.7797(8) 0.3609(6) 0.4206(5) 0.128(5) Uani 1 1 d . . .
H6A H 0.8443 0.3783 0.4298 0.153 Uiso 1 1 calc R . .
H6B H 0.7572 0.3474 0.3801 0.153 Uiso 1 1 calc R . .
H6C H 0.7713 0.2995 0.4417 0.153 Uiso 1 1 calc R . .
C7 C 0.5973(7) 0.4389(10) 0.4230(8) 0.215(10) Uani 1 1 d . . .
H7A H 0.5654 0.4978 0.4334 0.258 Uiso 1 1 calc R . .
H7B H 0.5874 0.3783 0.4442 0.258 Uiso 1 1 calc R . .
H7C H 0.5741 0.4256 0.3826 0.258 Uiso 1 1 calc R . .
C8 C 0.6748(3) 0.7182(4) 0.30725(19) 0.0295(10) Uani 1 1 d . . .
C9 C 0.6451(3) 0.7911(4) 0.3410(2) 0.0347(11) Uani 1 1 d . . .
H9 H 0.6437 0.7719 0.3779 0.042 Uiso 1 1 calc R . .
C10 C 0.6178(4) 0.8890(4) 0.3224(2) 0.0414(12) Uani 1 1 d . . .
H10 H 0.5979 0.9352 0.3464 0.050 Uiso 1 1 calc R . .
C11 C 0.6195(4) 0.9201(4) 0.2687(3) 0.0466(14) Uani 1 1 d . . .
H11 H 0.6020 0.9877 0.2560 0.056 Uiso 1 1 calc R . .
C12 C 0.6467(4) 0.8515(4) 0.2344(2) 0.0424(13) Uani 1 1 d . . .
H12 H 0.6486 0.8728 0.1979 0.051 Uiso 1 1 calc R . .
C13 C 0.6720(3) 0.7505(4) 0.2516(2) 0.0342(11) Uani 1 1 d . . .
C14 C 0.6986(3) 0.6775(4) 0.2114(2) 0.0393(12) Uani 1 1 d . . .
H14A H 0.7225 0.7173 0.1842 0.047 Uiso 1 1 calc R . .
H14B H 0.7478 0.6321 0.2327 0.047 Uiso 1 1 calc R . .
N N 0.6210(3) 0.6138(3) 0.18006(17) 0.0369(10) Uani 1 1 d . . .
C15 C 0.5606(4) 0.6720(5) 0.1338(2) 0.0485(14) Uani 1 1 d . . .
H15A H 0.5385 0.7333 0.1489 0.058 Uiso 1 1 calc R . .
H15B H 0.5090 0.6289 0.1147 0.058 Uiso 1 1 calc R . .
H15C H 0.5942 0.6926 0.1068 0.058 Uiso 1 1 calc R . .
C16 C 0.6547(4) 0.5224(5) 0.1576(3) 0.0597(18) Uani 1 1 d . . .
H16A H 0.6944 0.4835 0.1886 0.072 Uiso 1 1 calc R . .
H16B H 0.6889 0.5431 0.1310 0.072 Uiso 1 1 calc R . .
H16C H 0.6033 0.4793 0.1382 0.072 Uiso 1 1 calc R . .
O O 0.5000 0.3897(5) 0.2500 0.087(3) Uani 1 2 d SDU . .
C17 C 0.5776(9) 0.3209(11) 0.2657(8) 0.062(4) Uani 0.50 1 d PDU A -1
H17A H 0.6008 0.3076 0.2326 0.074 Uiso 0.50 1 calc PR A -1
H17B H 0.6267 0.3536 0.2952 0.074 Uiso 0.50 1 calc PR A -1
C18 C 0.5526(12) 0.2265(11) 0.2863(11) 0.100(6) Uani 0.50 1 d PDU A -1
H18A H 0.5665 0.2268 0.3280 0.120 Uiso 0.50 1 calc PR A -1
H18B H 0.5840 0.1678 0.2742 0.120 Uiso 0.50 1 calc PR A -1
C19 C 0.4511(10) 0.2223(10) 0.2595(9) 0.071(5) Uani 0.50 1 d PDU A -1
H19A H 0.4367 0.2009 0.2196 0.086 Uiso 0.50 1 calc PR A -1
H19B H 0.4201 0.1763 0.2804 0.086 Uiso 0.50 1 calc PR A -1
C20 C 0.4289(11) 0.3285(12) 0.2652(11) 0.103(10) Uani 0.50 1 d PD A -1
H20A H 0.4279 0.3434 0.3045 0.124 Uiso 0.50 1 calc PR A -1
H20B H 0.3686 0.3449 0.2398 0.124 Uiso 0.50 1 calc PR A -1

loop_
_atom_site_aniso_label
_atom_site_aniso_U_11
_atom_site_aniso_U_22
_atom_site_aniso_U_33
_atom_site_aniso_U_23
_atom_site_aniso_U_13
_atom_site_aniso_U_12
Ba 0.0248(2) 0.0431(3) 0.0396(3) 0.000 0.00396(16) 0.000
P 0.0376(7) 0.0308(7) 0.0328(6) -0.0045(5) -0.0035(5) 0.0070(6)
C1 0.033(2) 0.027(2) 0.032(2) -0.001(2) 0.0102(18) 0.005(2)
Si1 0.0345(7) 0.0339(8) 0.0352(7) 0.0003(6) -0.0032(6) 0.0022(6)
C2 0.054(4) 0.077(6) 0.149(9) 0.049(6) -0.033(5) -0.033(4)
C3 0.077(5) 0.123(7) 0.052(4) -0.034(5) -0.016(4) 0.027(5)
C4 0.035(3) 0.090(5) 0.068(4) -0.016(4) 0.003(3) 0.012(3)
Si2 0.0438(8) 0.0297(8) 0.0555(9) 0.0109(7) 0.0214(7) 0.0060(6)
C5 0.161(10) 0.097(7) 0.082(6) 0.026(5) 0.055(7) -0.007(7)
C6 0.171(11) 0.037(4) 0.221(13) 0.037(6) 0.131(10) 0.033(6)
C7 0.063(6) 0.151(11) 0.39(2) 0.181(14) -0.004(10) -0.037(7)
C8 0.024(2) 0.027(2) 0.033(2) 0.0000(19) -0.0012(18) 0.0005(19)
C9 0.029(2) 0.036(3) 0.034(3) -0.001(2) 0.0017(19) 0.002(2)
C10 0.041(3) 0.030(3) 0.047(3) -0.005(2) 0.002(2) 0.007(2)
C11 0.048(3) 0.028(3) 0.056(3) 0.008(2) 0.000(3) -0.002(2)
C12 0.039(3) 0.044(3) 0.041(3) 0.008(2) 0.004(2) -0.003(2)
C13 0.026(2) 0.036(3) 0.035(3) 0.002(2) 0.0005(19) 0.001(2)
C14 0.030(2) 0.051(3) 0.035(3) 0.002(2) 0.006(2) 0.003(2)
N 0.030(2) 0.043(3) 0.035(2) -0.0076(19) 0.0058(17) 0.0044(18)
C15 0.038(3) 0.062(4) 0.040(3) -0.002(3) 0.001(2) 0.003(3)
C16 0.046(3) 0.065(4) 0.064(4) -0.020(3) 0.007(3) 0.016(3)
O 0.046(4) 0.041(4) 0.157(8) 0.000 0.001(4) 0.000
C17 0.038(6) 0.051(8) 0.086(11) -0.023(7) 0.000(7) -0.008(5)
C18 0.055(7) 0.051(8) 0.180(19) 0.011(10) 0.008(13) 0.004(7)
C19 0.051(6) 0.044(8) 0.124(14) -0.002(9) 0.030(10) -0.011(6)
C20 0.055(10) 0.055(11) 0.19(3) -0.021(14) 0.008(14) -0.015(8)

loop_
_atom_type_symbol
_atom_type_description
_atom_type_scat_dispersion_real
_atom_type_scat_dispersion_imag
_atom_type_scat_source
C C 0.0033 0.0016 'International Tables Vol C Tables 4.2.6.8 and 6.1.1.4'
H H 0.0000 0.0000 'International Tables Vol C Tables 4.2.6.8 and 6.1.1.4'
N N 0.0061 0.0033 'International Tables Vol C Tables 4.2.6.8 and 6.1.1.4'
Si Si 0.0817 0.0704 'International Tables Vol C Tables 4.2.6.8 and 6.1.1.4'
P P 0.1023 0.0942 'International Tables Vol C Tables 4.2.6.8 and 6.1.1.4'
Ba Ba -0.3244 2.2819 'International Tables Vol C Tables 4.2.6.8 and 6.1.1.4'
O O 0.0106 0.0060 'International Tables Vol C Tables 4.2.6.8 and 6.1.1.4'

loop_
_geom_angle_atom_site_label_1
_geom_angle_atom_site_label_2
_geom_angle_atom_site_label_3
_geom_angle
_geom_angle_site_symmetry_1
_geom_angle_site_symmetry_3
_geom_angle_publ_flag
P Ba P 175.46(5) . 6_656 ?
P Ba N 71.13(8) . . ?
P Ba N 109.25(8) 6_656 . ?
P Ba N 71.13(8) 6_656 6_656 ?
P Ba N 109.25(8) . 6_656 ?
P Ba O 87.73(2) . . ?
P Ba O 87.73(2) 6_656 . ?
N Ba N 171.14(18) . 6_656 ?
N Ba O 94.43(9) . . ?
N Ba O 94.43(9) 6_656 . ?
Ba P C1 122.73(15) . . ?
Ba P C8 68.26(14) . . ?
C1 P C8 104.0(2) . . ?
P C1 Si1 107.4(2) . . ?
P C1 Si2 111.1(2) . . ?
Si1 C1 Si2 116.6(2) . . ?
C1 Si1 C2 112.1(3) . . ?
C1 Si1 C3 112.6(3) . . ?
C1 Si1 C4 111.6(3) . . ?
C2 Si1 C3 104.0(5) . . ?
C2 Si1 C4 107.3(4) . . ?
C3 Si1 C4 108.7(3) . . ?
C1 Si2 C5 111.1(3) . . ?
C1 Si2 C6 114.2(3) . . ?
C1 Si2 C7 111.1(4) . . ?
C5 Si2 C6 100.7(6) . . ?
C5 Si2 C7 107.8(7) . . ?
C6 Si2 C7 111.4(7) . . ?
P C8 C9 124.4(4) . . ?
P C8 C13 119.7(4) . . ?
C9 C8 C13 115.8(4) . . ?
C8 C9 C10 122.8(5) . . ?
C9 C10 C11 120.2(5) . . ?
C10 C11 C12 118.9(5) . . ?
C11 C12 C13 122.0(5) . . ?
C8 C13 C12 120.1(5) . . ?
C8 C13 C14 120.3(4) . . ?
C12 C13 C14 119.6(5) . . ?
C13 C14 N 112.1(4) . . ?
Ba N C14 106.7(3) . . ?
Ba N C15 97.7(3) . . ?
Ba N C16 121.0(4) . . ?
C14 N C15 111.3(4) . . ?
C14 N C16 109.8(4) . . ?
C15 N C16 109.7(4) . . ?
Ba O C17 128.1(6) . . ?
Ba O C17 128.1(6) . 6_656 ?
Ba O C20 122.7(7) . . ?
Ba O C20 122.7(7) . 6_656 ?
C17 O C17 103.9(12) . 6_656 ?
C17 O C20 101.7(9) . . ?
C17 O C20 101.7(9) 6_656 6_656 ?
C17 O C20 29.7(11) . 6_656 ?
C17 O C20 29.7(11) 6_656 . ?
C20 O C20 114.6(14) . 6_656 ?
O C17 C18 110.6(11) . . ?
C17 C18 C19 102.5(12) . . ?
C18 C19 C20 99.4(12) . . ?
O C20 C19 106.6(12) . . ?

loop_
_geom_bond_atom_site_label_1
_geom_bond_atom_site_label_2
_geom_bond_distance
_geom_bond_site_symmetry_2
_geom_bond_publ_flag
Ba P 3.2719(13) . ?
Ba P 3.2719(13) 6_656 ?
Ba N 2.856(4) . ?
Ba N 2.856(4) 6_656 ?
Ba O 2.701(7) . ?
P C1 1.902(5) . ?
P C8 1.828(5) . ?
C1 Si1 1.881(5) . ?
C1 Si2 1.869(5) . ?
Si1 C2 1.864(8) . ?
Si1 C3 1.868(7) . ?
Si1 C4 1.862(7) . ?
Si2 C5 1.923(9) . ?
Si2 C6 1.804(8) . ?
Si2 C7 1.808(10) . ?
C8 C9 1.415(7) . ?
C8 C13 1.424(7) . ?
C9 C10 1.381(7) . ?
C10 C11 1.392(8) . ?
C11 C12 1.369(8) . ?
C12 C13 1.405(7) . ?
C13 C14 1.506(7) . ?
C14 N 1.484(6) . ?
N C15 1.472(7) . ?
N C16 1.464(7) . ?
O C17 1.454(13) . ?
O C17 1.454(13) 6_656 ?
O C20 1.475(15) . ?
O C20 1.475(15) 6_656 ?
C17 C18 1.421(17) . ?
C18 C19 1.517(19) . ?
C19 C20 1.441(17) . ?
